data_8107415
loop_
_publ_author_name
'Xu, Xiaozhen'
'Xu, Na'
'Ma, Shengtao'
'Wu, Xinan'
'Zhang, Junling'

_publ_section_title
;
 The crystal structure of
 2-(2-bromophenyl)-4-phenylbenzo[b][1,4]oxaphosphinine 4-oxide,
 C20H14BrO2P
;
_journal_issue 2
_journal_name_full 'Zeitschrift f\"ur Kristallographie - New Crystal Structures'
_journal_page_first 273
_journal_page_last 275
_journal_paper_doi 10.1515/ncrs-2023-0005
_journal_volume 238
_journal_year 2023
_chemical_formula_moiety 'C20 H14 Br O2 P'
_chemical_formula_sum 'C20 H14 Br O2 P'
_chemical_formula_weight 397.19
_chemical_name_systematic
;
2-(2-bromophenyl)-4-phenylbenzo[<i>b</i>][1,4]oxaphosphinine 4-oxide
;
_space_group_crystal_system monoclinic
_space_group_IT_number 14
_space_group_name_Hall '-P 2ybc'
_space_group_name_H-M_alt 'P 1 21/c 1'
_atom_sites_solution_hydrogens geom
_atom_sites_solution_primary dual
_cell_angle_alpha 90
_cell_angle_beta 94.873(2)
_cell_angle_gamma 90
_cell_formula_units_Z 4
_cell_length_a 11.9837(14)
_cell_length_b 9.9901(12)
_cell_length_c 14.3621(18)
_cell_measurement_reflns_used 2453
_cell_measurement_temperature 296.15
_cell_measurement_theta_max 23.890
_cell_measurement_theta_min 2.486
_cell_volume 1713.2(4)
_computing_cell_refinement 'SAINT v8.34A (Bruker, 2013)'
_computing_data_reduction 'SAINT v8.34A (Bruker, 2013)'
_computing_molecular_graphics 'Olex2 1.5 (Dolomanov et al., 2009)'
_computing_publication_material 'Olex2 1.5 (Dolomanov et al., 2009)'
_computing_structure_refinement 'SHELXL 2014/7 (Sheldrick, 2015)'
_computing_structure_solution 'SHELXT 2014/5 (Sheldrick, 2014)'
_diffrn_ambient_temperature 296.15
_diffrn_measured_fraction_theta_full 0.999
_diffrn_measured_fraction_theta_max 0.976
_diffrn_measurement_device_type 'Bruker Smart APEX-II'
_diffrn_radiation_type MoK\a
_diffrn_radiation_wavelength 0.71073
_diffrn_reflns_av_R_equivalents 0.0310
_diffrn_reflns_av_unetI/netI 0.0427
_diffrn_reflns_Laue_measured_fraction_full 0.999
_diffrn_reflns_Laue_measured_fraction_max 0.976
_diffrn_reflns_limit_h_max 15
_diffrn_reflns_limit_h_min -12
_diffrn_reflns_limit_k_max 12
_diffrn_reflns_limit_k_min -12
_diffrn_reflns_limit_l_max 18
_diffrn_reflns_limit_l_min -13
_diffrn_reflns_number 10063
_diffrn_reflns_point_group_measured_fraction_full 0.999
_diffrn_reflns_point_group_measured_fraction_max 0.976
_diffrn_reflns_theta_full 25.242
_diffrn_reflns_theta_max 27.558
_diffrn_reflns_theta_min 2.658
_diffrn_source_current 30.0
_diffrn_source_power 1.5
_diffrn_source_voltage 50.0
_exptl_absorpt_coefficient_mu 2.501
_exptl_absorpt_correction_T_max 0.7456
_exptl_absorpt_correction_T_min 0.5576
_exptl_absorpt_correction_type multi-scan
_exptl_absorpt_process_details
;
SADABS-2014/5 (Bruker,2014/5) was used for absorption correction.
wR2(int) was 0.0956 before and 0.0332 after correction.
The Ratio of minimum to maximum transmission is 0.7479.
The \l/2 correction factor is 0.00150.
;
_exptl_crystal_colour 'clear light colourless'
_exptl_crystal_colour_lustre clear
_exptl_crystal_colour_modifier light
_exptl_crystal_colour_primary colourless
_exptl_crystal_density_diffrn 1.540
_exptl_crystal_description block
_exptl_crystal_F_000 800
_exptl_crystal_size_max 0.03
_exptl_crystal_size_mid 0.03
_exptl_crystal_size_min 0.02
_refine_diff_density_max 0.541
_refine_diff_density_min -1.209
_refine_diff_density_rms 0.099
_refine_ls_extinction_coef .
_refine_ls_extinction_method none
_refine_ls_goodness_of_fit_ref 1.035
_refine_ls_hydrogen_treatment constr
_refine_ls_matrix_type full
_refine_ls_number_parameters 217
_refine_ls_number_reflns 3867
_refine_ls_number_restraints 0
_refine_ls_restrained_S_all 1.035
_refine_ls_R_factor_all 0.0942
_refine_ls_R_factor_gt 0.0598
_refine_ls_shift/su_max 0.000
_refine_ls_shift/su_mean 0.000
_refine_ls_structure_factor_coef Fsqd
_refine_ls_weighting_details 'w=1/[\s^2^(Fo^2^)+(0.1024P)^2^+2.7602P] where P=(Fo^2^+2Fc^2^)/3'
_refine_ls_weighting_scheme calc
_refine_ls_wR_factor_gt 0.1725
_refine_ls_wR_factor_ref 0.1925
_reflns_Friedel_coverage 0.000
_reflns_Friedel_fraction_full .
_reflns_Friedel_fraction_max .
_reflns_number_gt 2649
_reflns_number_total 3867
_reflns_threshold_expression 'I > 2\s(I)'
_cod_data_source_file suppl_j_ncrs-2023-0005_suppl.cif
_cod_data_source_block exp_1115
_cod_database_code 8107415
_shelx_space_group_comment
;
The symmetry employed for this shelxl refinement is uniquely defined
by the following loop, which should always be used as a source of
symmetry information in preference to the above space-group names.
They are only intended as comments.
;
_shelx_estimated_absorpt_t_max 0.952
_shelx_estimated_absorpt_t_min 0.929
_olex2_refinement_description
;
1. Fixed Uiso
 At 1.2 times of:
  All C(H) groups
2.a Aromatic/amide H refined with riding coordinates:
 C8(H8), C20(H20), C2(H2), C16(H16), C5(H5), C19(H19), C3(H3), C18(H18),
 C11(H11), C4(H4), C14(H14), C17(H17), C12(H12), C13(H13)
;
_olex2_submission_special_instructions 'No special instructions were received'

loop_
_space_group_symop_operation_xyz
'x, y, z'
'-x, y+1/2, -z+1/2'
'-x, -y, -z'
'x, -y-1/2, z-1/2'

loop_
_atom_site_label
_atom_site_type_symbol
_atom_site_fract_x
_atom_site_fract_y
_atom_site_fract_z
_atom_site_U_iso_or_equiv
_atom_site_adp_type
_atom_site_occupancy
_atom_site_site_symmetry_order
_atom_site_calc_flag
_atom_site_refinement_flags_posn
_atom_site_refinement_flags_adp
_atom_site_refinement_flags_occupancy
_atom_site_disorder_assembly
_atom_site_disorder_group
Br1 Br -0.06207(5) 0.41460(8) 0.32194(5) 0.0722(3) Uani 1 1 d . . . . .
C1 C 0.3372(3) 0.3232(4) 0.4407(3) 0.0303(9) Uani 1 1 d . . . . .
C2 C 0.4041(4) 0.3439(5) 0.5254(3) 0.0397(10) Uani 1 1 d . . . . .
H2 H 0.4559 0.2791 0.5465 0.048 Uiso 1 1 calc R U . . .
C3 C 0.3935(5) 0.4575(5) 0.5766(3) 0.0471(12) Uani 1 1 d . . . . .
H3 H 0.4389 0.4705 0.6316 0.056 Uiso 1 1 calc R U . . .
C4 C 0.3151(5) 0.5537(6) 0.5466(4) 0.0495(13) Uani 1 1 d . . . . .
H4 H 0.3079 0.6308 0.5819 0.059 Uiso 1 1 calc R U . . .
C5 C 0.2478(4) 0.5357(5) 0.4650(3) 0.0446(11) Uani 1 1 d . . . . .
H5 H 0.1950 0.6001 0.4451 0.054 Uiso 1 1 calc R U . . .
C6 C 0.2595(4) 0.4209(4) 0.4128(3) 0.0319(9) Uani 1 1 d . . . . .
C7 C 0.1832(3) 0.3069(4) 0.2735(3) 0.0291(9) Uani 1 1 d . . . . .
C8 C 0.2488(3) 0.1984(4) 0.2836(3) 0.0321(9) Uani 1 1 d . . . . .
H8 H 0.2398 0.1326 0.2377 0.039 Uiso 1 1 calc R U . . .
C9 C 0.0969(3) 0.3247(4) 0.1942(3) 0.0299(9) Uani 1 1 d . . . . .
C10 C -0.0110(4) 0.3744(5) 0.2034(3) 0.0395(10) Uani 1 1 d . . . . .
C11 C -0.0880(4) 0.3874(5) 0.1257(4) 0.0472(13) Uani 1 1 d . . . . .
H11 H -0.1593 0.4206 0.1328 0.057 Uiso 1 1 calc R U . . .
C12 C -0.0594(5) 0.3516(6) 0.0394(4) 0.0535(14) Uani 1 1 d . . . . .
H12 H -0.1115 0.3599 -0.0121 0.064 Uiso 1 1 calc R U . . .
C13 C 0.0466(5) 0.3031(6) 0.0278(4) 0.0542(14) Uani 1 1 d . . . . .
H13 H 0.0660 0.2790 -0.0313 0.065 Uiso 1 1 calc R U . . .
C14 C 0.1235(4) 0.2906(5) 0.1048(3) 0.0445(11) Uani 1 1 d . . . . .
H14 H 0.1948 0.2586 0.0966 0.053 Uiso 1 1 calc R U . . .
C15 C 0.4860(4) 0.1769(4) 0.3307(3) 0.0308(9) Uani 1 1 d . . . . .
C16 C 0.5701(4) 0.0904(5) 0.3673(3) 0.0394(11) Uani 1 1 d . . . . .
H16 H 0.5562 0.0310 0.4149 0.047 Uiso 1 1 calc R U . . .
C17 C 0.6744(4) 0.0936(5) 0.3323(4) 0.0508(14) Uani 1 1 d . . . . .
H17 H 0.7309 0.0372 0.3574 0.061 Uiso 1 1 calc R U . . .
C18 C 0.6951(4) 0.1790(6) 0.2612(4) 0.0521(14) Uani 1 1 d . . . . .
H18 H 0.7648 0.1784 0.2371 0.063 Uiso 1 1 calc R U . . .
C19 C 0.6125(4) 0.2664(6) 0.2249(4) 0.0485(12) Uani 1 1 d . . . . .
H19 H 0.6269 0.3254 0.1773 0.058 Uiso 1 1 calc R U . . .
C20 C 0.5087(4) 0.2650(5) 0.2600(3) 0.0363(10) Uani 1 1 d . . . . .
H20 H 0.4534 0.3239 0.2360 0.044 Uiso 1 1 calc R U . . .
O1 O 0.1891(3) 0.4150(3) 0.3313(2) 0.0393(8) Uani 1 1 d . . . . .
O2 O 0.3365(3) 0.0466(3) 0.4319(2) 0.0432(8) Uani 1 1 d . . . . .
P1 P 0.35086(9) 0.17093(11) 0.37737(8) 0.0288(3) Uani 1 1 d . . . . .

loop_
_atom_site_aniso_label
_atom_site_aniso_U_11
_atom_site_aniso_U_22
_atom_site_aniso_U_33
_atom_site_aniso_U_23
_atom_site_aniso_U_13
_atom_site_aniso_U_12
Br1 0.0509(4) 0.1075(6) 0.0593(4) 0.0069(4) 0.0105(3) 0.0256(3)
P1 0.0272(5) 0.0272(5) 0.0306(5) 0.0011(4) -0.0053(4) -0.0004(4)
O1 0.0420(18) 0.0344(17) 0.0392(17) -0.0071(13) -0.0105(14) 0.0117(13)
O2 0.0422(18) 0.0354(17) 0.050(2) 0.0129(15) -0.0073(15) -0.0078(14)
C7 0.0239(19) 0.034(2) 0.029(2) -0.0019(17) 0.0010(16) -0.0021(16)
C1 0.028(2) 0.033(2) 0.030(2) -0.0050(17) 0.0030(16) -0.0055(17)
C15 0.031(2) 0.029(2) 0.031(2) -0.0079(17) -0.0062(17) 0.0017(17)
C8 0.030(2) 0.031(2) 0.035(2) -0.0059(17) -0.0063(17) 0.0016(17)
C6 0.034(2) 0.036(2) 0.025(2) -0.0022(17) 0.0014(17) -0.0037(17)
C9 0.0245(19) 0.033(2) 0.031(2) 0.0034(18) -0.0020(16) 0.0006(16)
C20 0.037(2) 0.037(2) 0.033(2) -0.0008(19) -0.0045(18) -0.0025(19)
C2 0.038(2) 0.047(3) 0.033(2) 0.000(2) -0.0041(19) -0.005(2)
C16 0.041(3) 0.034(2) 0.042(3) -0.001(2) -0.010(2) 0.0082(19)
C10 0.034(2) 0.040(3) 0.044(3) 0.009(2) 0.000(2) 0.0038(19)
C5 0.055(3) 0.039(3) 0.040(3) -0.009(2) 0.006(2) 0.004(2)
C19 0.052(3) 0.055(3) 0.039(3) -0.007(2) 0.007(2) -0.013(2)
C3 0.057(3) 0.055(3) 0.028(2) -0.008(2) -0.001(2) -0.016(3)
C18 0.034(3) 0.057(3) 0.066(4) -0.025(3) 0.010(2) 0.000(2)
C11 0.030(2) 0.048(3) 0.061(3) 0.013(2) -0.011(2) 0.008(2)
C4 0.059(3) 0.051(3) 0.039(3) -0.019(2) 0.008(2) -0.011(3)
C14 0.037(2) 0.056(3) 0.039(3) -0.006(2) -0.007(2) 0.007(2)
C17 0.036(3) 0.046(3) 0.068(4) -0.014(3) -0.009(2) 0.014(2)
C12 0.052(3) 0.053(3) 0.051(3) 0.009(3) -0.025(3) -0.006(3)
C13 0.058(3) 0.065(4) 0.037(3) -0.005(2) -0.012(2) 0.009(3)

loop_
_atom_type_symbol
_atom_type_description
_atom_type_scat_dispersion_real
_atom_type_scat_dispersion_imag
_atom_type_scat_source
C C 0.0033 0.0016 'International Tables Vol C Tables 4.2.6.8 and 6.1.1.4'
H H 0.0000 0.0000 'International Tables Vol C Tables 4.2.6.8 and 6.1.1.4'
Br Br -0.2901 2.4595 'International Tables Vol C Tables 4.2.6.8 and 6.1.1.4'
O O 0.0106 0.0060 'International Tables Vol C Tables 4.2.6.8 and 6.1.1.4'
P P 0.1023 0.0942 'International Tables Vol C Tables 4.2.6.8 and 6.1.1.4'

loop_
_geom_angle_atom_site_label_1
_geom_angle_atom_site_label_2
_geom_angle_atom_site_label_3
_geom_angle
_geom_angle_site_symmetry_1
_geom_angle_site_symmetry_3
O2 P1 C1 115.0(2) . .
O2 P1 C15 111.8(2) . .
O2 P1 C8 115.4(2) . .
C1 P1 C15 106.56(19) . .
C8 P1 C1 99.7(2) . .
C8 P1 C15 107.3(2) . .
C7 O1 C6 123.1(3) . .
O1 C7 C9 111.7(3) . .
C8 C7 O1 125.2(4) . .
C8 C7 C9 123.0(4) . .
C6 C1 P1 122.8(3) . .
C6 C1 C2 117.7(4) . .
C2 C1 P1 119.5(3) . .
C20 C15 P1 122.1(3) . .
C20 C15 C16 119.2(4) . .
C16 C15 P1 118.7(4) . .
P1 C8 H8 117.6 . .
C7 C8 P1 124.9(3) . .
C7 C8 H8 117.6 . .
C1 C6 O1 124.1(4) . .
C5 C6 O1 114.2(4) . .
C5 C6 C1 121.6(4) . .
C10 C9 C7 124.0(4) . .
C14 C9 C7 118.7(4) . .
C14 C9 C10 117.3(4) . .
C15 C20 H20 119.6 . .
C19 C20 C15 120.8(5) . .
C19 C20 H20 119.6 . .
C1 C2 H2 119.6 . .
C3 C2 C1 120.9(5) . .
C3 C2 H2 119.6 . .
C15 C16 H16 120.2 . .
C17 C16 C15 119.5(5) . .
C17 C16 H16 120.2 . .
C9 C10 Br1 122.0(3) . .
C11 C10 Br1 117.1(4) . .
C11 C10 C9 120.7(5) . .
C6 C5 H5 120.3 . .
C4 C5 C6 119.4(5) . .
C4 C5 H5 120.3 . .
C20 C19 H19 120.3 . .
C20 C19 C18 119.5(5) . .
C18 C19 H19 120.3 . .
C2 C3 H3 120.0 . .
C2 C3 C4 120.1(4) . .
C4 C3 H3 120.0 . .
C19 C18 H18 119.9 . .
C17 C18 C19 120.2(5) . .
C17 C18 H18 119.9 . .
C10 C11 H11 119.9 . .
C12 C11 C10 120.3(5) . .
C12 C11 H11 119.9 . .
C5 C4 C3 120.4(5) . .
C5 C4 H4 119.8 . .
C3 C4 H4 119.8 . .
C9 C14 H14 119.1 . .
C13 C14 C9 121.8(5) . .
C13 C14 H14 119.1 . .
C16 C17 H17 119.6 . .
C18 C17 C16 120.7(5) . .
C18 C17 H17 119.6 . .
C11 C12 H12 119.8 . .
C11 C12 C13 120.5(5) . .
C13 C12 H12 119.8 . .
C14 C13 H13 120.3 . .
C12 C13 C14 119.4(5) . .
C12 C13 H13 120.3 . .

loop_
_geom_bond_atom_site_label_1
_geom_bond_atom_site_label_2
_geom_bond_distance
_geom_bond_site_symmetry_2
Br1 C10 1.900(5) .
P1 O2 1.486(3) .
P1 C1 1.787(4) .
P1 C15 1.806(4) .
P1 C8 1.762(4) .
O1 C7 1.361(5) .
O1 C6 1.385(5) .
C7 C8 1.340(6) .
C7 C9 1.482(5) .
C1 C6 1.384(6) .
C1 C2 1.414(6) .
C15 C20 1.388(6) .
C15 C16 1.396(6) .
C8 H8 0.9300 .
C6 C5 1.383(6) .
C9 C10 1.402(6) .
C9 C14 1.391(6) .
C20 H20 0.9300 .
C20 C19 1.381(7) .
C2 H2 0.9300 .
C2 C3 1.364(7) .
C16 H16 0.9300 .
C16 C17 1.387(8) .
C10 C11 1.393(7) .
C5 H5 0.9300 .
C5 C4 1.378(7) .
C19 H19 0.9300 .
C19 C18 1.388(8) .
C3 H3 0.9300 .
C3 C4 1.386(8) .
C18 H18 0.9300 .
C18 C17 1.370(9) .
C11 H11 0.9300 .
C11 C12 1.361(8) .
C4 H4 0.9300 .
C14 H14 0.9300 .
C14 C13 1.384(7) .
C17 H17 0.9300 .
C12 H12 0.9300 .
C12 C13 1.383(8) .
C13 H13 0.9300 .

loop_
_geom_torsion_atom_site_label_1
_geom_torsion_atom_site_label_2
_geom_torsion_atom_site_label_3
_geom_torsion_atom_site_label_4
_geom_torsion
_geom_torsion_site_symmetry_1
_geom_torsion_site_symmetry_2
_geom_torsion_site_symmetry_3
_geom_torsion_site_symmetry_4
Br1 C10 C11 C12 -175.6(4) . . . .
P1 C1 C6 O1 -3.6(6) . . . .
P1 C1 C6 C5 177.6(4) . . . .
P1 C1 C2 C3 -178.3(4) . . . .
P1 C15 C20 C19 -179.3(4) . . . .
P1 C15 C16 C17 -180.0(4) . . . .
O1 C7 C8 P1 3.4(7) . . . .
O1 C7 C9 C10 -45.0(6) . . . .
O1 C7 C9 C14 135.0(4) . . . .
O1 C6 C5 C4 -178.8(4) . . . .
O2 P1 C1 C6 -122.4(4) . . . .
O2 P1 C1 C2 54.5(4) . . . .
O2 P1 C15 C20 164.2(3) . . . .
O2 P1 C15 C16 -16.1(4) . . . .
O2 P1 C8 C7 122.2(4) . . . .
C7 O1 C6 C1 5.1(7) . . . .
C7 O1 C6 C5 -176.0(4) . . . .
C7 C9 C10 Br1 -4.0(6) . . . .
C7 C9 C10 C11 -179.5(4) . . . .
C7 C9 C14 C13 179.2(5) . . . .
C1 P1 C15 C20 -69.3(4) . . . .
C1 P1 C15 C16 110.4(4) . . . .
C1 P1 C8 C7 -1.6(4) . . . .
C1 C6 C5 C4 0.1(7) . . . .
C1 C2 C3 C4 1.1(8) . . . .
C15 P1 C1 C6 113.1(4) . . . .
C15 P1 C1 C2 -69.9(4) . . . .
C15 P1 C8 C7 -112.5(4) . . . .
C15 C20 C19 C18 -0.4(7) . . . .
C15 C16 C17 C18 -1.1(7) . . . .
C8 P1 C1 C6 1.7(4) . . . .
C8 P1 C1 C2 178.6(3) . . . .
C8 P1 C15 C20 36.7(4) . . . .
C8 P1 C15 C16 -143.6(3) . . . .
C8 C7 C9 C10 137.1(5) . . . .
C8 C7 C9 C14 -43.0(6) . . . .
C6 O1 C7 C8 -5.0(7) . . . .
C6 O1 C7 C9 177.1(4) . . . .
C6 C1 C2 C3 -1.2(7) . . . .
C6 C5 C4 C3 -0.3(8) . . . .
C9 C7 C8 P1 -178.9(3) . . . .
C9 C10 C11 C12 0.1(8) . . . .
C9 C14 C13 C12 0.5(8) . . . .
C20 C15 C16 C17 -0.3(6) . . . .
C20 C19 C18 C17 -1.0(8) . . . .
C2 C1 C6 O1 179.4(4) . . . .
C2 C1 C6 C5 0.6(6) . . . .
C2 C3 C4 C5 -0.3(8) . . . .
C16 C15 C20 C19 1.0(6) . . . .
C10 C9 C14 C13 -0.9(7) . . . .
C10 C11 C12 C13 -0.5(8) . . . .
C19 C18 C17 C16 1.8(8) . . . .
C11 C12 C13 C14 0.2(9) . . . .
C14 C9 C10 Br1 176.1(4) . . . .
C14 C9 C10 C11 0.6(7) . . . .
